data_7704425
loop_
_publ_author_name
'Lovison, Denise'
'Allegri, Lorenzo'
'Baldan, Federica'
'Ballico, Maurizio'
'Damante, Giuseppe'
'Jandl, Christian'
'Baratta, Walter'

_publ_section_title
;
 Cationic carboxylate and thioacetate ruthenium(ii) complexes: synthesis
 and cytotoxic activity against anaplastic thyroid cancer cells.
;
_journal_issue 24
_journal_name_full 'Dalton transactions (Cambridge, England : 2003)'
_journal_page_first 8375
_journal_page_last 8388
_journal_paper_doi 10.1039/d0dt01390k
_journal_volume 49
_journal_year 2020
_chemical_compound_source 'see text'
_chemical_formula_moiety 'C42 H36 N3 O P2 Ru S, C N S'
_chemical_formula_sum 'C43 H36 N4 O P2 Ru S2'
_chemical_formula_weight 851.86
_space_group_IT_number 2
_space_group_name_Hall '-P 1'
_space_group_name_H-M_alt 'P -1'
_symmetry_cell_setting triclinic
_symmetry_Int_Tables_number 2
_symmetry_space_group_name_Hall '-P 1'
_symmetry_space_group_name_H-M 'P -1'
_atom_sites_solution_hydrogens geom
_atom_sites_solution_primary iterative
_atom_sites_solution_secondary difmap
_audit_update_record
;
2020-05-02 deposited with the CCDC.	2020-05-15 downloaded from the CCDC.
;
_cell_angle_alpha 80.178(2)
_cell_angle_beta 67.601(2)
_cell_angle_gamma 83.202(2)
_cell_formula_units_Z 4
_cell_length_a 14.9335(9)
_cell_length_b 15.2819(9)
_cell_length_c 19.0590(12)
_cell_measurement_reflns_used 9210
_cell_measurement_temperature 100
_cell_measurement_theta_max 26.4564
_cell_measurement_theta_min 2.1946
_cell_volume 3955.6(4)
_computing_cell_refinement 'SAINT (Bruker, 2017)'
_computing_data_collection 'APEX III Control Software (Bruker, 2016)'
_computing_data_reduction 'SAINT (Bruker, 2017)'
_computing_molecular_graphics 'PLATON (Spek, 2011)'
_computing_publication_material 'PLATON (Spek, 2011), enCIFer (Allen, 2014)'
_computing_structure_refinement 'SHELXL (Sheldrick, 2017), SHELXLE (Huebschle, 2011)'
_computing_structure_solution 'SHELXT (Sheldrick, 2015)'
_diffrn_ambient_temperature 100
_diffrn_detector ' CMOS plate '
_diffrn_detector_area_resol_mean 16
_diffrn_measured_fraction_theta_full 0.999
_diffrn_measured_fraction_theta_max 0.999
_diffrn_measurement_device ' \k-geometry diffractometer '
_diffrn_measurement_device_type ' Bruker Photon CMOS '
_diffrn_measurement_method ' phi- and omega-rotation '
_diffrn_radiation_monochromator 'Helios optic'
_diffrn_radiation_probe x-ray
_diffrn_radiation_source 'TXS rotating anode'
_diffrn_radiation_type MoK\a
_diffrn_radiation_wavelength 0.71073
_diffrn_reflns_av_R_equivalents 0.0349
_diffrn_reflns_av_unetI/netI 0.0124
_diffrn_reflns_limit_h_max 17
_diffrn_reflns_limit_h_min -17
_diffrn_reflns_limit_k_max 18
_diffrn_reflns_limit_k_min -18
_diffrn_reflns_limit_l_max 22
_diffrn_reflns_limit_l_min -22
_diffrn_reflns_number 210209
_diffrn_reflns_reduction_process
;
;
_diffrn_reflns_theta_full 25.24
_diffrn_reflns_theta_max 25.35
_diffrn_reflns_theta_min 2.33
_exptl_absorpt_coefficient_mu 0.622
_exptl_absorpt_correction_T_max 0.7454
_exptl_absorpt_correction_T_min 0.7251
_exptl_absorpt_correction_type multi-scan
_exptl_absorpt_process_details 'SADABS 2016/2, Bruker, 2016'
_exptl_crystal_colour yellow
_exptl_crystal_density_diffrn 1.430
_exptl_crystal_density_method 'Not Measured'
_exptl_crystal_description fragment
_exptl_crystal_F_000 1744
_exptl_crystal_size_max 0.191
_exptl_crystal_size_mid 0.170
_exptl_crystal_size_min 0.108
_platon_squeeze_details
;
The unit cell contains a disordered mixture of different solvents which were
treated as a diffuse contribution to the overall scattering without specific
atom positions by SQUEEZE/PLATON.
;
_refine_diff_density_max 1.026
_refine_diff_density_min -1.193
_refine_diff_density_rms 0.070
_refine_ls_extinction_method none
_refine_ls_goodness_of_fit_ref 1.083
_refine_ls_hydrogen_treatment constr
_refine_ls_matrix_type full
_refine_ls_number_parameters 1242
_refine_ls_number_reflns 14460
_refine_ls_number_restraints 1232
_refine_ls_restrained_S_all 1.057
_refine_ls_R_factor_all 0.0342
_refine_ls_R_factor_gt 0.0293
_refine_ls_shift/su_max 0.023
_refine_ls_shift/su_mean 0.000
_refine_ls_structure_factor_coef Fsqd
_refine_ls_weighting_details 'W=1/[\S^2^(FO^2^)+(0.0352P)^2^+6.1050P] WHERE P=(FO^2^+2FC^2^)/3'
_refine_ls_weighting_scheme calc
_refine_ls_wR_factor_gt 0.0778
_refine_ls_wR_factor_ref 0.0809
_reflns_number_gt 12991
_reflns_number_total 14460
_reflns_threshold_expression I>2\s(I)
_cod_data_source_file d0dt01390k2.cif
_cod_data_source_block compound_4
_cod_depositor_comments 'Adding full bibliography for 7704424--7704425.cif.'
_cod_database_code 7704425
_platon_squeeze_void_probe_radius 1.20

loop_
_space_group_symop_id
_space_group_symop_operation_xyz
1 x,y,z
2 -x,-y,-z

loop_
_atom_site_aniso_label
_atom_site_aniso_U_11
_atom_site_aniso_U_22
_atom_site_aniso_U_33
_atom_site_aniso_U_23
_atom_site_aniso_U_13
_atom_site_aniso_U_12
Ru1 0.0209(1) 0.0157(1) 0.0227(1) -0.0057(1) -0.0118(1) 0.0033(1)
Ru2 0.0160(1) 0.0199(1) 0.0150(1) -0.0064(1) -0.0037(1) -0.0033(1)
S1 0.0512(9) 0.0346(9) 0.0668(13) 0.0293(9) -0.0086(10) -0.0041(8)
S1A 0.031(2) 0.024(2) 0.032(2) 0.0041(18) -0.0090(19) -0.0042(19)
S1B 0.0302(19) 0.0240(17) 0.0316(19) 0.0051(16) -0.0056(15) -0.0035(16)
S1C 0.051(4) 0.041(4) 0.049(4) 0.024(4) -0.004(4) -0.004(4)
S1D 0.038(3) 0.038(3) 0.044(3) 0.020(3) -0.005(3) 0.007(3)
P1 0.0159(3) 0.0190(3) 0.0215(3) -0.0067(2) -0.0065(2) -0.0002(2)
P2 0.0166(3) 0.0144(3) 0.0179(3) -0.0049(2) -0.0058(2) 0.0002(2)
S2 0.0379(4) 0.0362(4) 0.0310(4) 0.0006(3) -0.0088(3) -0.0148(3)
P3 0.0158(3) 0.0162(3) 0.0160(3) -0.0052(2) -0.0054(2) -0.0013(2)
P4 0.0175(3) 0.0212(3) 0.0184(3) -0.0079(2) -0.0077(2) -0.0001(2)
S3 0.0357(4) 0.0281(3) 0.0248(3) -0.0025(3) -0.0147(3) -0.0044(3)
S4 0.0479(8) 0.0304(7) 0.0564(10) -0.0080(6) -0.0307(7) 0.0092(5)
O1 0.0242(17) 0.033(3) 0.056(4) -0.024(3) -0.0202(18) 0.0128(17)
O1A 0.038(4) 0.025(4) 0.068(5) -0.012(4) -0.037(3) 0.014(3)
S4A 0.040(3) 0.052(3) 0.080(5) 0.002(4) -0.012(4) 0.003(3)
N1 0.0302(12) 0.0236(11) 0.0268(11) -0.0051(9) -0.0171(10) 0.0037(9)
N2 0.0215(10) 0.0145(9) 0.0184(10) -0.0009(8) -0.0089(8) -0.0034(8)
N3 0.0272(16) 0.0204(15) 0.0245(16) 0.0016(12) -0.0109(13) -0.0058(13)
N3A 0.034(7) 0.033(7) 0.035(5) 0.011(6) -0.012(5) -0.003(6)
N3B 0.045(4) 0.033(4) 0.046(4) 0.009(4) -0.007(4) 0.001(4)
N3C 0.030(2) 0.023(2) 0.030(2) 0.004(2) -0.010(2) -0.004(2)
N3D 0.029(2) 0.023(2) 0.030(2) 0.0041(19) -0.010(2) -0.004(2)
C1 0.031(2) 0.022(3) 0.047(4) -0.012(3) -0.025(2) 0.002(2)
C1A 0.033(3) 0.025(4) 0.053(5) -0.015(4) -0.030(3) 0.004(4)
C2 0.0232(12) 0.0180(12) 0.0267(13) -0.0038(10) -0.0112(11) -0.0021(10)
O2 0.0330(10) 0.0256(10) 0.0295(10) -0.0001(8) -0.0142(8) -0.0010(8)
C3 0.0299(14) 0.0248(13) 0.0227(13) -0.0010(10) -0.0079(11) -0.0110(11)
C4 0.0223(12) 0.0226(13) 0.0192(12) -0.0038(10) -0.0056(10) -0.0038(10)
C5 0.0205(12) 0.0169(11) 0.0191(12) -0.0045(9) -0.0069(10) -0.0016(9)
C6 0.0213(12) 0.0192(12) 0.0244(13) -0.0066(10) -0.0044(10) -0.0057(10)
C7 0.0216(13) 0.0188(12) 0.0328(14) -0.0063(10) -0.0032(11) -0.0051(10)
C8 0.0306(15) 0.0256(14) 0.0420(17) -0.0134(12) 0.0024(13) -0.0081(12)
C9 0.0503(19) 0.0340(16) 0.0332(16) -0.0176(13) 0.0026(14) -0.0151(14)
C10 0.0513(19) 0.0403(17) 0.0324(16) -0.0103(13) -0.0162(14) -0.0180(15)
C11 0.0309(15) 0.0304(14) 0.0325(15) -0.0087(12) -0.0124(12) -0.0070(11)
C12 0.0169(12) 0.0314(14) 0.0236(13) -0.0105(11) -0.0056(10) -0.0003(10)
C13 0.0223(13) 0.0345(15) 0.0371(16) -0.0028(12) -0.0142(12) -0.0020(11)
C14 0.0206(14) 0.0489(18) 0.0391(16) -0.0081(14) -0.0148(12) 0.0049(12)
C15 0.0182(13) 0.0541(19) 0.0285(15) -0.0077(13) -0.0037(11) -0.0046(12)
C16 0.0221(15) 0.0425(19) 0.075(3) 0.0042(17) -0.0010(16) -0.0069(13)
C17 0.0205(14) 0.0326(16) 0.072(2) 0.0042(15) -0.0056(15) -0.0023(12)
C18 0.0158(11) 0.0168(12) 0.0278(13) -0.0087(10) -0.0058(10) -0.0006(9)
C19 0.0250(13) 0.0223(13) 0.0281(14) -0.0073(10) -0.0075(11) 0.0007(10)
C20 0.0370(16) 0.0194(13) 0.0417(17) -0.0085(12) -0.0150(13) 0.0040(11)
C21 0.0411(17) 0.0255(14) 0.0457(18) -0.0205(13) -0.0144(14) 0.0083(12)
C22 0.0463(18) 0.0326(16) 0.0320(16) -0.0173(13) -0.0122(14) 0.0058(13)
C23 0.0316(14) 0.0222(13) 0.0269(14) -0.0086(11) -0.0099(11) 0.0014(11)
C24 0.0174(11) 0.0168(11) 0.0190(12) -0.0083(9) -0.0035(9) -0.0002(9)
C25 0.0224(13) 0.0242(13) 0.0221(13) -0.0033(10) -0.0050(10) 0.0002(10)
C26 0.0260(13) 0.0229(13) 0.0239(13) -0.0037(10) 0.0004(11) -0.0058(10)
C27 0.0183(12) 0.0251(13) 0.0330(15) -0.0149(11) -0.0010(11) -0.0039(10)
C28 0.0198(12) 0.0200(12) 0.0335(14) -0.0131(11) -0.0092(11) 0.0029(10)
C29 0.0214(12) 0.0142(11) 0.0268(13) -0.0078(10) -0.0077(10) -0.0006(9)
C30 0.0372(16) 0.0382(16) 0.0399(17) -0.0112(13) -0.0247(14) 0.0111(13)
C31 0.0440(19) 0.060(2) 0.0426(18) -0.0131(16) -0.0288(16) 0.0139(16)
C32 0.052(2) 0.060(2) 0.0352(17) -0.0086(15) -0.0286(16) 0.0061(16)
C33 0.0435(17) 0.0408(17) 0.0291(15) -0.0081(13) -0.0207(13) 0.0064(13)
C34 0.0314(14) 0.0241(13) 0.0266(14) -0.0037(10) -0.0157(12) 0.0013(11)
C35 0.0525(19) 0.0487(18) 0.0219(14) -0.0085(13) -0.0198(14) 0.0050(15)
C36 0.0366(16) 0.0363(16) 0.0204(13) -0.0070(11) -0.0072(12) 0.0004(12)
C37 0.0269(13) 0.0175(12) 0.0175(12) 0.0009(9) -0.0097(10) -0.0044(10)
C38 0.0271(13) 0.0218(12) 0.0198(12) -0.0013(10) -0.0062(10) -0.0057(10)
C39 0.0206(12) 0.0229(13) 0.0216(13) -0.0050(10) -0.0027(10) -0.0037(10)
C40 0.0185(12) 0.0207(12) 0.0265(13) -0.0032(10) -0.0080(10) -0.0028(9)
C41 0.0208(12) 0.0166(11) 0.0191(12) -0.0018(9) -0.0083(10) -0.0040(9)
C42 0.0290(16) 0.0217(16) 0.0315(17) 0.0043(14) -0.0120(14) -0.0031(14)
C42A 0.031(2) 0.024(2) 0.032(2) 0.0059(19) -0.0093(19) -0.003(2)
C42B 0.032(2) 0.025(2) 0.033(2) 0.0063(19) -0.0093(19) -0.0039(19)
C42C 0.032(2) 0.024(2) 0.033(2) 0.0058(19) -0.009(2) -0.0035(19)
C42D 0.030(2) 0.024(2) 0.032(2) 0.0055(19) -0.0100(19) -0.0034(19)
N4 0.022(2) 0.019(3) 0.019(2) -0.005(2) -0.0029(17) -0.0049(19)
N4A 0.023(4) 0.019(5) 0.016(3) -0.003(3) -0.004(3) -0.008(3)
N5 0.020(2) 0.022(2) 0.020(3) -0.004(2) -0.006(2) -0.0056(18)
N5A 0.021(4) 0.019(4) 0.021(4) -0.012(4) 0.000(3) -0.002(3)
N6 0.0222(11) 0.0274(11) 0.0200(11) -0.0095(9) -0.0034(9) -0.0056(9)
C43 0.0228(12) 0.0257(13) 0.0152(12) -0.0033(10) -0.0049(10) -0.0087(11)
C44 0.0229(13) 0.0206(12) 0.0231(13) -0.0010(10) -0.0093(10) -0.0008(10)
C45 0.0280(14) 0.0303(14) 0.0196(13) -0.0006(10) -0.0091(11) -0.0041(11)
C46 0.0304(14) 0.0358(15) 0.0188(13) -0.0008(11) -0.0118(11) -0.0044(11)
C47 0.0225(13) 0.0319(14) 0.0180(12) -0.0077(10) -0.0072(10) -0.0018(10)
C48 0.0183(12) 0.0195(12) 0.0169(11) -0.0057(9) -0.0029(9) -0.0055(9)
C49 0.0263(13) 0.0288(14) 0.0253(13) -0.0102(11) -0.0101(11) 0.0004(11)
C50 0.0323(15) 0.0437(17) 0.0251(14) -0.0103(12) -0.0144(12) -0.0051(12)
C51 0.0327(15) 0.0369(16) 0.0232(13) -0.0136(12) -0.0009(12) -0.0150(12)
C52 0.0249(13) 0.0230(13) 0.0262(13) -0.0104(11) 0.0035(11) -0.0079(10)
C53 0.0179(12) 0.0195(12) 0.0224(12) -0.0049(10) -0.0007(10) -0.0050(9)
C54 0.0176(11) 0.0207(12) 0.0142(11) -0.0044(9) -0.0051(9) -0.0015(9)
C55 0.0237(13) 0.0240(13) 0.0214(12) -0.0082(10) -0.0064(10) -0.0045(10)
C56 0.0209(13) 0.0383(15) 0.0234(13) -0.0083(11) -0.0053(10) -0.0100(11)
C57 0.0171(12) 0.0458(16) 0.0238(13) -0.0135(12) -0.0088(10) 0.0033(11)
C58 0.0254(13) 0.0287(14) 0.0215(13) -0.0094(10) -0.0118(11) 0.0070(11)
C59 0.0215(12) 0.0217(12) 0.0166(11) -0.0041(9) -0.0084(10) -0.0024(10)
C60 0.0234(12) 0.0223(12) 0.0201(12) -0.0107(10) -0.0108(10) 0.0015(10)
C61 0.0219(13) 0.0275(13) 0.0259(13) -0.0121(11) -0.0079(11) -0.0013(10)
C62 0.0252(13) 0.0283(14) 0.0292(14) -0.0132(11) -0.0089(11) 0.0058(11)
C63 0.0330(15) 0.0222(13) 0.0265(14) -0.0082(10) -0.0106(11) 0.0009(11)
C64 0.0278(14) 0.0262(13) 0.0223(13) -0.0066(10) -0.0088(11) -0.0026(11)
C65 0.0227(12) 0.0247(13) 0.0204(12) -0.0093(10) -0.0088(10) 0.0008(10)
C66 0.0242(13) 0.0203(12) 0.0321(14) -0.0078(10) -0.0159(11) -0.0009(10)
C67 0.0249(14) 0.0243(13) 0.0377(15) -0.0009(11) -0.0152(12) -0.0019(11)
C68 0.0242(14) 0.0295(15) 0.056(2) 0.0008(13) -0.0193(14) -0.0035(11)
C69 0.0362(17) 0.0315(16) 0.072(2) -0.0070(15) -0.0380(17) -0.0029(13)
C70 0.050(2) 0.0461(19) 0.055(2) -0.0139(15) -0.0398(17) -0.0011(15)
C71 0.0349(16) 0.0402(16) 0.0378(16) -0.0156(13) -0.0213(13) 0.0004(13)
C72 0.030(3) 0.024(3) 0.020(2) -0.005(2) -0.0089(17) -0.005(2)
C72A 0.028(4) 0.021(5) 0.020(3) -0.006(3) -0.004(3) -0.006(3)
C73 0.035(3) 0.026(3) 0.022(2) -0.004(2) -0.010(2) -0.004(2)
C73A 0.033(4) 0.025(5) 0.021(3) -0.005(3) -0.011(3) -0.001(3)
C74 0.034(3) 0.023(3) 0.020(2) -0.006(2) -0.009(2) -0.007(3)
C74A 0.035(4) 0.023(4) 0.022(3) -0.007(3) -0.003(3) -0.004(3)
C75 0.029(3) 0.018(3) 0.020(2) -0.003(2) -0.0045(19) -0.007(2)
C75A 0.031(4) 0.020(4) 0.020(3) -0.005(3) -0.005(3) -0.009(3)
C76 0.022(3) 0.017(3) 0.020(2) -0.0020(19) -0.0037(16) -0.0104(19)
C76A 0.023(4) 0.016(4) 0.020(3) -0.007(3) 0.002(3) -0.006(3)
C77 0.040(3) 0.019(3) 0.021(2) -0.007(2) -0.004(2) -0.005(2)
C77A 0.037(5) 0.022(4) 0.022(4) -0.010(4) -0.003(3) 0.002(3)
C78 0.038(3) 0.019(3) 0.025(3) -0.009(2) -0.007(2) 0.003(2)
C78A 0.038(4) 0.023(4) 0.026(4) -0.006(3) -0.004(3) 0.000(3)
C79 0.023(3) 0.017(3) 0.021(3) -0.007(2) -0.0011(19) -0.0059(17)
C79A 0.023(3) 0.019(3) 0.022(3) -0.004(3) -0.004(3) -0.008(3)
C80 0.031(2) 0.019(2) 0.026(3) -0.004(2) -0.0068(19) -0.0030(17)
C80A 0.034(3) 0.021(3) 0.024(4) -0.008(3) -0.005(3) 0.000(3)
C81 0.041(2) 0.025(2) 0.028(4) -0.009(3) -0.006(3) 0.0057(19)
C81A 0.036(3) 0.025(3) 0.029(5) -0.005(4) -0.007(4) 0.006(3)
C82 0.038(2) 0.028(2) 0.026(4) -0.005(3) -0.011(3) 0.0051(19)
C82A 0.036(3) 0.025(3) 0.027(5) -0.008(4) -0.004(4) 0.006(3)
C83 0.028(2) 0.024(2) 0.021(3) -0.007(3) -0.006(3) -0.0027(19)
C83A 0.024(3) 0.022(3) 0.027(4) -0.006(4) -0.007(4) 0.000(3)
C84 0.0237(13) 0.0288(14) 0.0202(12) -0.0103(11) -0.0064(11) 0.0003(11)
N7 0.0336(13) 0.0208(11) 0.0340(13) -0.0024(9) -0.0185(11) -0.0011(9)
C85 0.0215(12) 0.0147(11) 0.0296(14) 0.0003(10) -0.0102(11) 0.0000(9)
N8 0.036(3) 0.056(3) 0.045(3) -0.004(2) -0.0153(19) 0.004(2)
C86 0.0205(19) 0.027(2) 0.039(3) 0.006(2) -0.008(2) 0.0051(16)
N8A 0.072(7) 0.052(7) 0.075(6) -0.007(5) -0.017(6) 0.020(6)
C86A 0.033(4) 0.036(4) 0.059(4) 0.006(4) -0.013(4) 0.009(4)

loop_
_atom_site_label
_atom_site_type_symbol
_atom_site_thermal_displace_type
_atom_site_fract_x
_atom_site_fract_y
_atom_site_fract_z
_atom_site_occupancy
_atom_site_U_iso_or_equiv
_atom_site_calc_flag
_atom_site_refinement_flags
_atom_site_disorder_assembly
_atom_site_disorder_group
Ru1 Ru Uani 0.57639(2) 0.18863(2) 0.22929(2) 1.000 0.0186(1) d D . .
Ru2 Ru Uani 0.01324(2) 0.33345(2) 0.66539(2) 1.000 0.0168(1) d . . .
S1 S Uani 0.46620(13) -0.07201(10) 0.40722(11) 0.594(3) 0.0593(6) d DUP A 3
S1A S Uani 0.4905(3) 0.0567(8) 0.32007(12) 0.080(2) 0.0306(12) d DUP A -4
S1B S Uani 0.4677(3) 0.06488(15) 0.3325(3) 0.140(2) 0.0313(11) d DUP A 5
S1C S Uani 0.4766(6) -0.09950(15) 0.3628(5) 0.067(2) 0.055(2) d DUP A 6
S1D S Uani 0.4640(6) -0.0366(3) 0.43938(14) 0.118(2) 0.0471(17) d DUP A 7
P1 P Uani 0.63940(4) 0.32996(4) 0.17125(4) 1.000 0.0185(2) d . . .
P2 P Uani 0.52013(4) 0.15652(4) 0.13633(3) 1.000 0.0162(2) d . . .
S2 S Uani 0.24100(5) 0.55447(5) 0.50592(4) 1.000 0.0358(2) d D . .
P3 P Uani -0.11055(4) 0.23533(4) 0.72953(3) 1.000 0.0157(2) d . . .
P4 P Uani 0.01463(4) 0.37618(4) 0.77748(3) 1.000 0.0181(2) d . . .
S3 S Uani 0.31162(5) 0.38161(4) 0.00469(4) 1.000 0.0284(2) d D . .
S4 S Uani 0.93728(10) 0.06416(8) 0.22220(8) 0.775(5) 0.0422(5) d DUP B 10
O1 O Uani 0.7593(3) 0.0880(6) 0.1401(6) 0.68(3) 0.0351(18) d DUP A 8
O1A O Uani 0.7505(7) 0.0633(10) 0.1681(12) 0.32(3) 0.039(3) d DUP A 9
S4A S Uani 0.9145(6) 0.1100(7) 0.3386(5) 0.225(5) 0.062(2) d DUP B 11
N1 N Uani 0.60651(16) 0.20452(14) 0.32643(13) 1.000 0.0251(7) d . . .
N2 N Uani 0.44687(14) 0.25933(13) 0.29459(11) 1.000 0.0176(6) d . . .
N3 N Uani 0.5202(2) 0.07560(12) 0.29580(14) 0.594(3) 0.0238(9) d DUP A 3
N3A N Uani 0.5238(3) 0.0154(16) 0.45631(12) 0.080(2) 0.036(4) d DUP A -4
N3B N Uani 0.5602(4) -0.10412(16) 0.3343(10) 0.140(2) 0.046(2) d DUP A 5
N3C N Uani 0.5267(5) 0.07258(14) 0.2938(3) 0.067(2) 0.0287(12) d DUP A 6
N3D N Uani 0.5247(6) 0.07773(18) 0.30196(15) 0.118(2) 0.0284(12) d DUP A 7
C1 C Uani 0.6918(7) 0.1282(7) 0.1744(8) 0.68(3) 0.0295(18) d DUP A 8
C1A C Uani 0.6864(15) 0.1143(14) 0.1873(17) 0.32(3) 0.032(2) d DUP A 9
C2 C Uani 0.59628(18) 0.39704(16) 0.09976(14) 1.000 0.0219(7) d . . .
O2 O Uani -0.11797(14) 0.49198(12) 0.64601(11) 1.000 0.0291(6) d . . .
C3 C Uani 0.6409(2) 0.37141(17) 0.01885(15) 1.000 0.0258(8) d . . .
C4 C Uani 0.63560(18) 0.27357(16) 0.01463(14) 1.000 0.0217(7) d . . .
C5 C Uani 0.53111(17) 0.24278(15) 0.05541(13) 1.000 0.0187(7) d . . .
C6 C Uani 0.60217(18) 0.40394(16) 0.24506(14) 1.000 0.0220(7) d . . .
C7 C Uani 0.51492(18) 0.45598(16) 0.26118(16) 1.000 0.0258(8) d . . .
C8 C Uani 0.4810(2) 0.50354(19) 0.32326(18) 1.000 0.0358(9) d . . .
C9 C Uani 0.5337(2) 0.4997(2) 0.36939(18) 1.000 0.0418(10) d . . .
C10 C Uani 0.6219(2) 0.4516(2) 0.35258(17) 1.000 0.0391(10) d . . .
C11 C Uani 0.6568(2) 0.40388(19) 0.29028(16) 1.000 0.0301(8) d . . .
C12 C Uani 0.77082(18) 0.34058(18) 0.13045(15) 1.000 0.0238(8) d . . .
C13 C Uani 0.83757(19) 0.27322(19) 0.13839(17) 1.000 0.0306(8) d . . .
C14 C Uani 0.9366(2) 0.2871(2) 0.10927(17) 1.000 0.0354(9) d . . .
C15 C Uani 0.9689(2) 0.3683(2) 0.07352(16) 1.000 0.0346(9) d . . .
C16 C Uani 0.9028(2) 0.4370(2) 0.0665(2) 1.000 0.0527(13) d . . .
C17 C Uani 0.8047(2) 0.4234(2) 0.0936(2) 1.000 0.0465(10) d . . .
C18 C Uani 0.58011(17) 0.05728(16) 0.09141(14) 1.000 0.0201(7) d . . .
C19 C Uani 0.59531(19) -0.02074(17) 0.13686(16) 1.000 0.0255(8) d . . .
C20 C Uani 0.6349(2) -0.09780(18) 0.10468(17) 1.000 0.0325(9) d . . .
C21 C Uani 0.6603(2) -0.09863(19) 0.02713(18) 1.000 0.0368(9) d . . .
C22 C Uani 0.6469(2) -0.0220(2) -0.01867(17) 1.000 0.0367(10) d . . .
C23 C Uani 0.6071(2) 0.05570(17) 0.01334(15) 1.000 0.0268(8) d . . .
C24 C Uani 0.39255(17) 0.12889(15) 0.17194(13) 1.000 0.0180(7) d . . .
C25 C Uani 0.36152(18) 0.05404(17) 0.22602(14) 1.000 0.0240(8) d . . .
C26 C Uani 0.26622(19) 0.03090(17) 0.25236(15) 1.000 0.0267(8) d . . .
C27 C Uani 0.20012(18) 0.08171(17) 0.22430(15) 1.000 0.0264(8) d . . .
C28 C Uani 0.23039(18) 0.15526(16) 0.17041(15) 1.000 0.0238(7) d . . .
C29 C Uani 0.32605(17) 0.17962(15) 0.14421(14) 1.000 0.0206(7) d . . .
C30 C Uani 0.6879(2) 0.1794(2) 0.33997(18) 1.000 0.0357(9) d . . .
C31 C Uani 0.6979(3) 0.1904(2) 0.40742(19) 1.000 0.0457(11) d . . .
C32 C Uani 0.6211(3) 0.2259(2) 0.46375(19) 1.000 0.0459(11) d . . .
C33 C Uani 0.5320(2) 0.2496(2) 0.45303(17) 1.000 0.0360(9) d . . .
C34 C Uani 0.5290(2) 0.23861(17) 0.38254(15) 1.000 0.0261(8) d . . .
C35 C Uani 0.4476(2) 0.2869(2) 0.50845(17) 1.000 0.0394(10) d . . .
C36 C Uani 0.3678(2) 0.31681(19) 0.49219(15) 1.000 0.0319(9) d . . .
C37 C Uani 0.44405(18) 0.26895(16) 0.36550(14) 1.000 0.0203(7) d . . .
C38 C Uani 0.36509(19) 0.31139(17) 0.41842(14) 1.000 0.0235(7) d . . .
C39 C Uani 0.28878(18) 0.35009(17) 0.39473(14) 1.000 0.0228(7) d . . .
C40 C Uani 0.29392(18) 0.34325(16) 0.32257(14) 1.000 0.0219(7) d . . .
C41 C Uani 0.37330(17) 0.29618(15) 0.27448(14) 1.000 0.0184(7) d . . .
C42 C Uani 0.4998(3) 0.01493(14) 0.34302(14) 0.594(3) 0.0280(9) d DUP A 3
C42A C Uani 0.5093(2) 0.0299(10) 0.39991(10) 0.080(2) 0.0308(12) d DUP A -4
C42B C Uani 0.5237(3) -0.03308(13) 0.3345(6) 0.140(2) 0.0319(12) d DUP A 5
C42C C Uani 0.5042(6) 0.00212(12) 0.3246(3) 0.067(2) 0.0316(12) d DUP A 6
C42D C Uani 0.4988(8) 0.0283(2) 0.35788(13) 0.118(2) 0.0301(12) d DUP A 7
N4 N Uani 0.0274(8) 0.3066(7) 0.5554(5) 0.648(15) 0.0208(14) d DUP . 1
N4A N Uani 0.0367(14) 0.2891(12) 0.5586(8) 0.352(15) 0.020(2) d DUP . 2
N5 N Uani 0.1174(10) 0.2223(9) 0.6490(5) 0.648(15) 0.0206(14) d DUP . 1
N5A N Uani 0.1193(18) 0.2166(16) 0.6609(9) 0.352(15) 0.021(2) d DUP . 2
N6 N Uani 0.12849(13) 0.41600(10) 0.59910(10) 1.000 0.0234(6) d D . .
C43 C Uani -0.07101(18) 0.43082(17) 0.65772(13) 1.000 0.0212(7) d . . .
C44 C Uani -0.09253(18) 0.14800(16) 0.80328(14) 1.000 0.0223(7) d . . .
C45 C Uani -0.12524(19) 0.17099(18) 0.88490(14) 1.000 0.0260(8) d . . .
C46 C Uani -0.0650(2) 0.23518(18) 0.89938(15) 1.000 0.0277(8) d . . .
C47 C Uani -0.07813(18) 0.33475(17) 0.86926(14) 1.000 0.0237(8) d . . .
C48 C Uani -0.11957(17) 0.17224(16) 0.66007(13) 1.000 0.0185(7) d . . .
C49 C Uani -0.17745(19) 0.20766(18) 0.61788(15) 1.000 0.0260(8) d . . .
C50 C Uani -0.1796(2) 0.1634(2) 0.56084(16) 1.000 0.0316(9) d . . .
C51 C Uani -0.1255(2) 0.08416(19) 0.54564(15) 1.000 0.0314(8) d . . .
C52 C Uani -0.06850(19) 0.04862(17) 0.58732(15) 1.000 0.0271(8) d . . .
C53 C Uani -0.06447(17) 0.09282(16) 0.64403(14) 1.000 0.0214(7) d . . .
C54 C Uani -0.23761(17) 0.27250(16) 0.77637(13) 1.000 0.0174(7) d . . .
C55 C Uani -0.30705(18) 0.20854(17) 0.80008(14) 1.000 0.0227(7) d . . .
C56 C Uani -0.40450(19) 0.23131(19) 0.83748(15) 1.000 0.0272(8) d . . .
C57 C Uani -0.43476(18) 0.31794(19) 0.85194(15) 1.000 0.0279(8) d . . .
C58 C Uani -0.36738(19) 0.38170(18) 0.82911(14) 1.000 0.0243(8) d . . .
C59 C Uani -0.26937(17) 0.35931(16) 0.79163(13) 1.000 0.0192(7) d . . .
C60 C Uani -0.00196(18) 0.49695(16) 0.77326(14) 1.000 0.0204(7) d . . .
C61 C Uani -0.09424(18) 0.53826(17) 0.80450(15) 1.000 0.0243(8) d . . .
C62 C Uani -0.1063(2) 0.63059(18) 0.79611(15) 1.000 0.0274(8) d . . .
C63 C Uani -0.0275(2) 0.68211(18) 0.75699(15) 1.000 0.0270(8) d . . .
C64 C Uani 0.06426(19) 0.64155(17) 0.72603(14) 1.000 0.0251(8) d . . .
C65 C Uani 0.07745(18) 0.54956(17) 0.73403(14) 1.000 0.0218(7) d . . .
C66 C Uani 0.12775(18) 0.35360(16) 0.79525(15) 1.000 0.0234(8) d . . .
C67 C Uani 0.21693(19) 0.35302(17) 0.73503(17) 1.000 0.0283(8) d . . .
C68 C Uani 0.3027(2) 0.34164(19) 0.74915(19) 1.000 0.0359(10) d . . .
C69 C Uani 0.2999(2) 0.3306(2) 0.8232(2) 1.000 0.0411(10) d . . .
C70 C Uani 0.2119(2) 0.3286(2) 0.8839(2) 1.000 0.0435(11) d . . .
C71 C Uani 0.1260(2) 0.3409(2) 0.87048(18) 1.000 0.0342(9) d . . .
C72 C Uani -0.0183(7) 0.3481(6) 0.5102(4) 0.648(15) 0.0242(16) d DUP . 1
C72A C Uani -0.0068(12) 0.3244(10) 0.5103(8) 0.352(15) 0.024(2) d DUP . 2
C73 C Uani -0.0021(6) 0.3238(6) 0.4384(4) 0.648(15) 0.0275(16) d DUP . 1
C73A C Uani 0.0175(10) 0.2963(10) 0.4382(8) 0.352(15) 0.026(2) d DUP . 2
C74 C Uani 0.0637(6) 0.2548(5) 0.4128(3) 0.648(15) 0.0251(16) d DUP . 1
C74A C Uani 0.0888(10) 0.2302(9) 0.4176(7) 0.352(15) 0.028(2) d DUP . 2
C75 C Uani 0.1152(6) 0.2109(5) 0.4577(4) 0.648(15) 0.0232(16) d DUP . 1
C75A C Uani 0.1382(10) 0.1927(9) 0.4659(7) 0.352(15) 0.024(2) d DUP . 2
C76 C Uani 0.0946(6) 0.2391(6) 0.5294(4) 0.648(15) 0.0201(16) d DUP . 1
C76A C Uani 0.1089(12) 0.2240(10) 0.5376(7) 0.352(15) 0.022(2) d DUP . 2
C77 C Uani 0.1892(6) 0.1413(5) 0.4344(4) 0.648(15) 0.0280(16) d DUP . 1
C77A C Uani 0.2150(10) 0.1248(8) 0.4480(7) 0.352(15) 0.029(3) d DUP . 2
C78 C Uani 0.2378(5) 0.1019(5) 0.4791(4) 0.648(15) 0.0284(17) d DUP . 1
C78A C Uani 0.2585(10) 0.0906(9) 0.4973(7) 0.352(15) 0.031(2) d DUP . 2
C79 C Uani 0.1431(7) 0.1956(7) 0.5778(4) 0.648(15) 0.0215(17) d DUP . 1
C79A C Uani 0.1535(14) 0.1870(13) 0.5903(8) 0.352(15) 0.0219(17) d DUP . 2
C80 C Uani 0.2152(5) 0.1269(5) 0.5535(4) 0.648(15) 0.0262(14) d DUP . 1
C80A C Uani 0.2283(10) 0.1191(10) 0.5713(7) 0.352(15) 0.0276(19) d DUP . 2
C81 C Uani 0.2615(6) 0.0868(6) 0.6028(5) 0.648(15) 0.0333(16) d DUP . 1
C81A C Uani 0.2656(11) 0.0827(11) 0.6271(9) 0.352(15) 0.032(2) d DUP . 2
C82 C Uani 0.2343(6) 0.1113(6) 0.6745(5) 0.648(15) 0.0314(16) d DUP . 1
C82A C Uani 0.2289(12) 0.1093(12) 0.6984(8) 0.352(15) 0.032(2) d DUP . 2
C83 C Uani 0.1604(8) 0.1790(8) 0.6954(5) 0.648(15) 0.0247(14) d DUP . 1
C83A C Uani 0.1553(16) 0.1780(15) 0.7132(9) 0.352(15) 0.0248(19) d DUP . 2
C84 C Uani 0.17276(13) 0.47494(11) 0.56033(12) 1.000 0.0240(8) d D . .
N7 N Uani 0.35252(17) 0.42238(14) 0.12732(13) 1.000 0.0279(7) d D . .
C85 C Uani 0.33602(18) 0.40732(16) 0.07525(14) 1.000 0.0222(7) d D . .
N8 N Uani 0.9321(5) 0.1207(6) 0.3564(3) 0.775(5) 0.0465(17) d DUP B 10
C86 C Uani 0.9317(3) 0.0973(3) 0.3010(2) 0.775(5) 0.0316(14) d DUP B 10
N8A N Uani 0.9613(15) 0.0433(13) 0.1998(7) 0.225(5) 0.072(4) d DUP B 11
C86A C Uani 0.9346(10) 0.0700(10) 0.2591(6) 0.225(5) 0.046(2) d DUP B 11
H2A H Uiso 0.52509 0.39335 0.11804 1.000 0.0260 c RU . .
H2B H Uiso 0.60902 0.45992 0.09692 1.000 0.0260 c RU . .
H3A H Uiso 0.60729 0.40792 -0.01293 1.000 0.0310 c RU . .
H3B H Uiso 0.70981 0.38621 -0.00363 1.000 0.0310 c RU . .
H4A H Uiso 0.67834 0.23705 0.03866 1.000 0.0260 c RU . .
H4B H Uiso 0.65962 0.26406 -0.03977 1.000 0.0260 c RU . .
H5A H Uiso 0.51126 0.21985 0.01829 1.000 0.0220 c RU . .
H5B H Uiso 0.48652 0.29444 0.07363 1.000 0.0220 c RU . .
H7 H Uiso 0.47844 0.45885 0.22940 1.000 0.0310 c RU . .
H8 H Uiso 0.42166 0.53861 0.33380 1.000 0.0430 c RU . .
H9 H Uiso 0.50932 0.53024 0.41299 1.000 0.0500 c RU . .
H10 H Uiso 0.65903 0.45102 0.38356 1.000 0.0470 c RU . .
H11 H Uiso 0.71776 0.37133 0.27868 1.000 0.0360 c RU . .
H13 H Uiso 0.81585 0.21630 0.16414 1.000 0.0370 c RU . .
H14 H Uiso 0.98154 0.23939 0.11449 1.000 0.0430 c RU . .
H15 H Uiso 1.03629 0.37780 0.05357 1.000 0.0420 c RU . .
H16 H Uiso 0.92486 0.49442 0.04279 1.000 0.0630 c RU . .
H17 H Uiso 0.76029 0.47088 0.08686 1.000 0.0560 c RU . .
H19 H Uiso 0.57836 -0.02086 0.19025 1.000 0.0310 c RU . .
H20 H Uiso 0.64457 -0.15046 0.13617 1.000 0.0390 c RU . .
H21 H Uiso 0.68701 -0.15178 0.00539 1.000 0.0440 c RU . .
H22 H Uiso 0.66469 -0.02225 -0.07210 1.000 0.0440 c RU . .
H23 H Uiso 0.59842 0.10830 -0.01861 1.000 0.0320 c RU . .
H25 H Uiso 0.40625 0.01855 0.24499 1.000 0.0290 c RU . .
H26 H Uiso 0.24580 -0.01980 0.28971 1.000 0.0320 c RU . .
H27 H Uiso 0.13477 0.06573 0.24219 1.000 0.0320 c RU . .
H28 H Uiso 0.18568 0.18979 0.15084 1.000 0.0290 c RU . .
H29 H Uiso 0.34591 0.23088 0.10741 1.000 0.0250 c RU . .
H30 H Uiso 0.74099 0.15301 0.30196 1.000 0.0430 c RU . .
H31 H Uiso 0.75749 0.17333 0.41445 1.000 0.0550 c RU . .
H32 H Uiso 0.62744 0.23467 0.50975 1.000 0.0550 c RU . .
H35 H Uiso 0.44768 0.29077 0.55766 1.000 0.0470 c RU . .
H36 H Uiso 0.31293 0.34166 0.52989 1.000 0.0380 c RU . .
H39 H Uiso 0.23449 0.38052 0.42847 1.000 0.0270 c RU . .
H40 H Uiso 0.24399 0.37026 0.30530 1.000 0.0260 c RU . .
H41 H Uiso 0.37475 0.29026 0.22523 1.000 0.0220 c RU . .
H44A H Uiso -0.12729 0.09579 0.80528 1.000 0.0270 c RU . .
H44B H Uiso -0.02255 0.12957 0.78632 1.000 0.0270 c RU . .
H45A H Uiso -0.19282 0.19673 0.89942 1.000 0.0310 c RU . .
H45B H Uiso -0.12620 0.11481 0.91978 1.000 0.0310 c RU . .
H46A H Uiso 0.00439 0.21596 0.87563 1.000 0.0330 c RU . .
H46B H Uiso -0.08100 0.22957 0.95531 1.000 0.0330 c RU . .
H47A H Uiso -0.07939 0.37059 0.90831 1.000 0.0280 c RU . .
H47B H Uiso -0.14215 0.34494 0.86403 1.000 0.0280 c RU . .
H49 H Uiso -0.21512 0.26187 0.62826 1.000 0.0310 c RU . .
H50 H Uiso -0.21863 0.18768 0.53198 1.000 0.0380 c RU . .
H51 H Uiso -0.12758 0.05417 0.50657 1.000 0.0380 c RU . .
H52 H Uiso -0.03194 -0.00615 0.57722 1.000 0.0330 c RU . .
H53 H Uiso -0.02414 0.06883 0.67183 1.000 0.0260 c RU . .
H55 H Uiso -0.28708 0.14898 0.79039 1.000 0.0270 c RU . .
H56 H Uiso -0.45077 0.18732 0.85328 1.000 0.0330 c RU . .
H57 H Uiso -0.50163 0.33337 0.87747 1.000 0.0330 c RU . .
H58 H Uiso -0.38797 0.44110 0.83901 1.000 0.0290 c RU . .
H59 H Uiso -0.22355 0.40366 0.77626 1.000 0.0230 c RU . .
H61 H Uiso -0.14874 0.50331 0.83148 1.000 0.0290 c RU . .
H62 H Uiso -0.16925 0.65848 0.81743 1.000 0.0330 c RU . .
H63 H Uiso -0.03631 0.74515 0.75134 1.000 0.0320 c RU . .
H64 H Uiso 0.11844 0.67694 0.69919 1.000 0.0300 c RU . .
H65 H Uiso 0.14063 0.52217 0.71279 1.000 0.0260 c RU . .
H67 H Uiso 0.21944 0.36045 0.68382 1.000 0.0340 c RU . .
H68 H Uiso 0.36342 0.34150 0.70755 1.000 0.0430 c RU . .
H69 H Uiso 0.35866 0.32434 0.83253 1.000 0.0490 c RU . .
H70 H Uiso 0.21019 0.31876 0.93501 1.000 0.0520 c RU . .
H71 H Uiso 0.06560 0.34078 0.91241 1.000 0.0410 c RU . .
H72 H Uiso -0.06373 0.39626 0.52723 0.648(15) 0.0280 c RUP . 1
H72A H Uiso -0.05619 0.37035 0.52484 0.352(15) 0.0280 c RUP . 2
H73 H Uiso -0.03632 0.35482 0.40779 0.648(15) 0.0330 c RUP . 1
H73A H Uiso -0.01488 0.32262 0.40477 0.352(15) 0.0310 c RUP . 2
H74 H Uiso 0.07419 0.23677 0.36485 0.648(15) 0.0300 c RUP . 1
H74A H Uiso 0.10505 0.20943 0.36982 0.352(15) 0.0330 c RUP . 2
H77 H Uiso 0.20427 0.12244 0.38594 0.648(15) 0.0340 c RUP . 1
H77A H Uiso 0.23571 0.10344 0.39997 0.352(15) 0.0340 c RUP . 2
H78 H Uiso 0.28751 0.05705 0.46130 0.648(15) 0.0340 c RUP . 1
H78A H Uiso 0.31036 0.04669 0.48299 0.352(15) 0.0370 c RUP . 2
H81 H Uiso 0.31212 0.04219 0.58679 0.648(15) 0.0400 c RUP . 1
H81A H Uiso 0.31741 0.03838 0.61571 0.352(15) 0.0380 c RUP . 2
H82 H Uiso 0.26460 0.08345 0.70900 0.648(15) 0.0370 c RUP . 1
H82A H Uiso 0.25278 0.08196 0.73700 0.352(15) 0.0380 c RUP . 2
H83 H Uiso 0.14006 0.19458 0.74555 0.648(15) 0.0290 c RUP . 1
H83A H Uiso 0.13055 0.19740 0.76225 0.352(15) 0.0300 c RUP . 2

loop_
_atom_type_symbol
_atom_type_description
_atom_type_scat_dispersion_real
_atom_type_scat_dispersion_imag
_atom_type_scat_source
C C 0.0033 0.0016 ' International Tables Vol C Tables 4.2.6.8 and 6.1.1.4'
H H 0.0000 0.0000 ' International Tables Vol C Tables 4.2.6.8 and 6.1.1.4'
N N 0.0061 0.0033 ' International Tables Vol C Tables 4.2.6.8 and 6.1.1.4'
O O 0.0106 0.0060 ' International Tables Vol C Tables 4.2.6.8 and 6.1.1.4'
P P 0.1023 0.0942 ' International Tables Vol C Tables 4.2.6.8 and 6.1.1.4'
Ru Ru -1.2594 0.8363 ' International Tables Vol C Tables 4.2.6.8 and 6.1.1.4'
S S 0.1246 0.1234 ' International Tables Vol C Tables 4.2.6.8 and 6.1.1.4'

loop_
_geom_angle_atom_site_label_1
_geom_angle_atom_site_label_2
_geom_angle_atom_site_label_3
_geom_angle
_geom_angle_site_symmetry_1
_geom_angle_site_symmetry_2
_geom_angle_site_symmetry_3
_geom_angle_publ_flag
P1 Ru1 P2 100.24(3) . . . yes
S1A Ru1 P1 166.01(19) . . . yes
S1B Ru1 P1 159.75(8) . . . yes
P1 Ru1 N1 88.27(6) . . . yes
P1 Ru1 N2 86.86(6) . . . yes
P1 Ru1 N3 170.09(7) . . . yes
P1 Ru1 C1 92.5(4) . . . yes
P1 Ru1 N3C 170.55(17) . . . yes
P1 Ru1 N3D 165.77(14) . . . yes
P1 Ru1 C1A 100.2(8) . . . yes
S1A Ru1 P2 89.49(11) . . . yes
S1B Ru1 P2 90.35(11) . . . yes
P2 Ru1 N1 170.05(7) . . . yes
P2 Ru1 N2 97.12(6) . . . yes
P2 Ru1 N3 88.76(8) . . . yes
P2 Ru1 C1 85.0(4) . . . yes
P2 Ru1 N3C 89.10(18) . . . yes
P2 Ru1 N3D 93.43(18) . . . yes
P2 Ru1 C1A 87.8(8) . . . yes
S1A Ru1 N1 81.25(13) . . . yes
S1A Ru1 N2 82.0(2) . . . yes
S1B Ru1 N1 80.01(12) . . . yes
S1B Ru1 N2 74.65(10) . . . yes
N1 Ru1 N2 78.06(9) . . . yes
N1 Ru1 N3 82.41(10) . . . yes
N1 Ru1 C1 99.9(4) . . . yes
N1 Ru1 N3C 82.30(18) . . . yes
N1 Ru1 N3D 77.77(18) . . . yes
N1 Ru1 C1A 95.8(9) . . . yes
N2 Ru1 N3 87.92(9) . . . yes
N2 Ru1 C1 177.9(4) . . . yes
N2 Ru1 N3C 90.63(17) . . . yes
N2 Ru1 N3D 87.57(18) . . . yes
N2 Ru1 C1A 170.6(9) . . . yes
P4 Ru2 N4A 170.7(6) . . . yes
P4 Ru2 N5A 96.2(5) . . . yes
N4 Ru2 N5 78.3(4) . . . yes
N4 Ru2 N6 82.3(3) . . . yes
P3 Ru2 P4 94.79(2) . . . yes
P3 Ru2 N4 93.0(3) . . . yes
P3 Ru2 N5 89.4(4) . . . yes
P3 Ru2 N6 174.98(5) . . . yes
P3 Ru2 C43 94.25(9) . . . yes
P3 Ru2 N4A 90.7(5) . . . yes
P3 Ru2 N5A 87.8(6) . . . yes
P4 Ru2 N4 172.2(3) . . . yes
P4 Ru2 N5 101.7(3) . . . yes
P4 Ru2 N6 89.92(5) . . . yes
P4 Ru2 C43 89.47(8) . . . yes
N6 Ru2 C43 87.52(10) . . . yes
N4A Ru2 N6 84.5(5) . . . yes
N5A Ru2 N6 90.0(6) . . . yes
N4A Ru2 C43 97.7(5) . . . yes
N4 Ru2 C43 90.0(3) . . . yes
N5 Ru2 N6 88.0(4) . . . yes
N5 Ru2 C43 168.0(3) . . . yes
N5A Ru2 C43 173.8(4) . . . yes
N4A Ru2 N5A 76.4(7) . . . yes
Ru1 S1A C42A 117.3(6) . . . yes
Ru1 S1B C42B 113.6(4) . . . yes
Ru1 P1 C6 108.60(8) . . . yes
Ru1 P1 C12 119.68(9) . . . yes
C2 P1 C6 100.75(12) . . . yes
Ru1 P1 C2 119.62(9) . . . yes
C6 P1 C12 101.05(13) . . . yes
C2 P1 C12 104.04(12) . . . yes
Ru1 P2 C18 114.53(9) . . . yes
Ru1 P2 C5 116.47(8) . . . yes
C5 P2 C24 103.77(12) . . . yes
Ru1 P2 C24 115.84(8) . . . yes
C5 P2 C18 103.77(11) . . . yes
C18 P2 C24 100.43(11) . . . yes
Ru2 P3 C54 123.11(8) . . . yes
C44 P3 C48 103.08(11) . . . yes
C48 P3 C54 100.93(12) . . . yes
Ru2 P3 C48 108.08(8) . . . yes
C44 P3 C54 101.78(11) . . . yes
Ru2 P3 C44 117.12(9) . . . yes
Ru2 P4 C47 118.25(9) . . . yes
Ru2 P4 C66 117.07(9) . . . yes
C47 P4 C60 104.07(12) . . . yes
C47 P4 C66 103.65(12) . . . yes
C60 P4 C66 101.68(12) . . . yes
Ru2 P4 C60 110.15(8) . . . yes
Ru1 N1 C30 127.8(2) . . . yes
Ru1 N1 C34 113.6(2) . . . yes
C30 N1 C34 118.5(3) . . . yes
Ru1 N2 C41 129.09(16) . . . yes
C37 N2 C41 117.8(2) . . . yes
Ru1 N2 C37 113.05(17) . . . yes
Ru1 N3 C42 164.7(3) . . . yes
Ru1 N3C C42C 173.2(4) . . . yes
Ru1 N3D C42D 160.2(5) . . . yes
Ru1 C1 O1 176.1(10) . . . yes
Ru1 C1A O1A 173(2) . . . yes
P1 C2 C3 116.16(19) . . . yes
C2 C3 C4 114.5(2) . . . no
C3 C4 C5 111.9(2) . . . no
P2 C5 C4 112.24(18) . . . yes
P1 C6 C11 120.2(2) . . . yes
C7 C6 C11 118.7(2) . . . no
P1 C6 C7 120.8(2) . . . yes
C6 C7 C8 120.7(3) . . . no
C7 C8 C9 119.8(3) . . . no
C8 C9 C10 120.3(3) . . . no
C9 C10 C11 120.3(3) . . . no
C6 C11 C10 120.0(3) . . . no
P1 C12 C13 124.0(2) . . . yes
C13 C12 C17 118.0(3) . . . no
P1 C12 C17 117.8(2) . . . yes
C12 C13 C14 121.2(3) . . . no
C13 C14 C15 120.3(3) . . . no
C14 C15 C16 119.3(3) . . . no
C15 C16 C17 120.9(3) . . . no
C12 C17 C16 120.3(3) . . . no
P2 C18 C23 121.84(19) . . . yes
P2 C18 C19 119.74(19) . . . yes
C19 C18 C23 118.4(2) . . . no
C18 C19 C20 120.6(3) . . . no
C19 C20 C21 120.4(3) . . . no
C20 C21 C22 119.8(3) . . . no
C21 C22 C23 120.1(3) . . . no
C18 C23 C22 120.8(2) . . . no
P2 C24 C25 119.8(2) . . . yes
C25 C24 C29 118.8(2) . . . no
P2 C24 C29 121.42(18) . . . yes
C24 C25 C26 120.7(3) . . . no
C25 C26 C27 120.3(2) . . . no
C26 C27 C28 119.4(3) . . . no
C27 C28 C29 120.7(3) . . . no
C24 C29 C28 120.1(2) . . . no
N1 C30 C31 122.6(3) . . . yes
C30 C31 C32 119.5(4) . . . no
C31 C32 C33 119.7(3) . . . no
C32 C33 C34 117.1(3) . . . no
C34 C33 C35 118.9(3) . . . no
C32 C33 C35 123.9(3) . . . no
N1 C34 C33 122.6(3) . . . yes
N1 C34 C37 117.5(2) . . . yes
C33 C34 C37 119.8(3) . . . no
C33 C35 C36 121.4(3) . . . no
C35 C36 C38 120.7(3) . . . no
N2 C37 C38 122.7(3) . . . yes
N2 C37 C34 117.0(2) . . . yes
C34 C37 C38 120.2(2) . . . no
C37 C38 C39 117.7(2) . . . no
C36 C38 C37 118.7(3) . . . no
C36 C38 C39 123.5(2) . . . no
C38 C39 C40 119.2(2) . . . no
C39 C40 C41 119.5(3) . . . no
N2 C41 C40 123.0(2) . . . yes
S1 C42 N3 176.3(4) . . . yes
S1A C42A N3A 176.4(17) . . . yes
S1B C42B N3B 176.3(8) . . . yes
S1C C42C N3C 176.3(5) . . . yes
S1D C42D N3D 176.3(6) . . . yes
P1 C2 H2A 108.00 . . . no
C3 C2 H2B 108.00 . . . no
H2A C2 H2B 107.00 . . . no
P1 C2 H2B 108.00 . . . no
C3 C2 H2A 108.00 . . . no
C2 C3 H3A 109.00 . . . no
C4 C3 H3A 109.00 . . . no
C4 C3 H3B 109.00 . . . no
C2 C3 H3B 109.00 . . . no
H3A C3 H3B 108.00 . . . no
C3 C4 H4B 109.00 . . . no
C5 C4 H4A 109.00 . . . no
C3 C4 H4A 109.00 . . . no
Ru2 N4 C72 128.4(8) . . . yes
Ru2 N4 C76 113.5(7) . . . yes
C72 N4 C76 118.1(8) . . . yes
H4A C4 H4B 108.00 . . . no
C5 C4 H4B 109.00 . . . no
Ru2 N4A C76A 115.1(13) . . . yes
C72A N4A C76A 119.1(14) . . . yes
Ru2 N4A C72A 125.5(13) . . . yes
P2 C5 H5A 109.00 . . . no
C4 C5 H5A 109.00 . . . no
C4 C5 H5B 109.00 . . . no
P2 C5 H5B 109.00 . . . no
C79 N5 C83 117.8(12) . . . yes
Ru2 N5 C79 112.4(9) . . . yes
H5A C5 H5B 108.00 . . . no
Ru2 N5 C83 129.8(8) . . . yes
Ru2 N5A C79A 111.5(15) . . . yes
Ru2 N5A C83A 129.5(15) . . . yes
C79A N5A C83A 119(2) . . . yes
Ru2 N6 C84 162.90(18) . . . yes
C8 C7 H7 120.00 . . . no
C6 C7 H7 120.00 . . . no
C9 C8 H8 120.00 . . . no
C7 C8 H8 120.00 . . . no
C8 C9 H9 120.00 . . . no
C10 C9 H9 120.00 . . . no
C11 C10 H10 120.00 . . . no
C9 C10 H10 120.00 . . . no
C10 C11 H11 120.00 . . . no
C6 C11 H11 120.00 . . . no
C12 C13 H13 119.00 . . . no
C14 C13 H13 119.00 . . . no
C15 C14 H14 120.00 . . . no
C13 C14 H14 120.00 . . . no
C16 C15 H15 120.00 . . . no
C14 C15 H15 120.00 . . . no
C15 C16 H16 120.00 . . . no
C17 C16 H16 120.00 . . . no
C16 C17 H17 120.00 . . . no
C12 C17 H17 120.00 . . . no
C20 C19 H19 120.00 . . . no
C18 C19 H19 120.00 . . . no
C21 C20 H20 120.00 . . . no
C19 C20 H20 120.00 . . . no
C20 C21 H21 120.00 . . . no
C22 C21 H21 120.00 . . . no
C23 C22 H22 120.00 . . . no
C21 C22 H22 120.00 . . . no
C22 C23 H23 120.00 . . . no
C18 C23 H23 120.00 . . . no
C26 C25 H25 120.00 . . . no
C24 C25 H25 120.00 . . . no
C25 C26 H26 120.00 . . . no
C27 C26 H26 120.00 . . . no
C28 C27 H27 120.00 . . . no
C26 C27 H27 120.00 . . . no
C27 C28 H28 120.00 . . . no
C29 C28 H28 120.00 . . . no
C28 C29 H29 120.00 . . . no
C24 C29 H29 120.00 . . . no
N1 C30 H30 119.00 . . . no
C31 C30 H30 119.00 . . . no
C30 C31 H31 120.00 . . . no
C32 C31 H31 120.00 . . . no
C33 C32 H32 120.00 . . . no
C31 C32 H32 120.00 . . . no
C36 C35 H35 119.00 . . . no
C33 C35 H35 119.00 . . . no
C35 C36 H36 120.00 . . . no
C38 C36 H36 120.00 . . . no
C40 C39 H39 120.00 . . . no
C38 C39 H39 120.00 . . . no
C39 C40 H40 120.00 . . . no
C41 C40 H40 120.00 . . . no
C40 C41 H41 119.00 . . . no
N2 C41 H41 119.00 . . . no
Ru2 C43 O2 173.8(2) . . . yes
P3 C44 C45 117.48(18) . . . yes
C44 C45 C46 117.3(2) . . . no
C45 C46 C47 116.5(2) . . . no
P4 C47 C46 115.93(19) . . . yes
C49 C48 C53 119.5(2) . . . no
P3 C48 C49 119.10(19) . . . yes
P3 C48 C53 121.3(2) . . . yes
C48 C49 C50 119.8(3) . . . no
C49 C50 C51 120.6(3) . . . no
C50 C51 C52 120.0(3) . . . no
C51 C52 C53 120.2(2) . . . no
C48 C53 C52 120.0(2) . . . no
P3 C54 C55 117.41(19) . . . yes
P3 C54 C59 124.4(2) . . . yes
C55 C54 C59 118.2(2) . . . no
C54 C55 C56 120.7(2) . . . no
C55 C56 C57 120.3(3) . . . no
C56 C57 C58 119.7(3) . . . no
C57 C58 C59 120.3(3) . . . no
C54 C59 C58 120.8(2) . . . no
P4 C60 C65 119.9(2) . . . yes
P4 C60 C61 120.8(2) . . . yes
C61 C60 C65 119.2(2) . . . no
C60 C61 C62 120.0(3) . . . no
C61 C62 C63 120.5(3) . . . no
C62 C63 C64 119.8(3) . . . no
C63 C64 C65 120.3(3) . . . no
C60 C65 C64 120.2(3) . . . no
P4 C66 C67 121.0(2) . . . yes
C67 C66 C71 118.6(3) . . . no
P4 C66 C71 120.3(2) . . . yes
C66 C67 C68 120.5(3) . . . no
C67 C68 C69 120.3(3) . . . no
C68 C69 C70 120.1(3) . . . no
C69 C70 C71 120.1(3) . . . no
C66 C71 C70 120.4(3) . . . no
N4 C72 C73 122.7(9) . . . yes
N4A C72A C73A 122.6(15) . . . yes
C72 C73 C74 119.4(8) . . . no
C72A C73A C74A 118.4(14) . . . no
C73 C74 C75 119.7(6) . . . no
C73A C74A C75A 121.0(12) . . . no
C76 C75 C77 118.4(8) . . . no
C74 C75 C76 117.5(7) . . . no
C74 C75 C77 124.1(7) . . . no
C74A C75A C76A 117.2(13) . . . no
C74A C75A C77A 124.5(12) . . . no
C76A C75A C77A 118.3(13) . . . no
N4 C76 C75 122.5(8) . . . yes
N4 C76 C79 117.7(8) . . . yes
C75 C76 C79 119.8(8) . . . no
N4A C76A C75A 121.8(15) . . . yes
N4A C76A C79A 118.0(13) . . . yes
C75A C76A C79A 120.2(15) . . . no
C75 C77 C78 122.0(7) . . . no
C75A C77A C78A 121.7(12) . . . no
C77 C78 C80 120.6(7) . . . no
C77A C78A C80A 121.3(13) . . . no
C76 C79 C80 120.5(7) . . . no
N5 C79 C76 118.0(10) . . . yes
N5 C79 C80 121.6(10) . . . yes
N5A C79A C76A 118.1(19) . . . yes
N5A C79A C80A 121.8(18) . . . yes
C76A C79A C80A 120.1(13) . . . no
C78 C80 C81 123.0(7) . . . no
C79 C80 C81 118.3(7) . . . no
C78 C80 C79 118.7(7) . . . no
C78A C80A C79A 118.5(13) . . . no
C78A C80A C81A 124.4(14) . . . no
C79A C80A C81A 117.1(13) . . . no
C80 C81 C82 120.3(8) . . . no
C80A C81A C82A 121.3(16) . . . no
C81 C82 C83 118.1(9) . . . no
C81A C82A C83A 118.7(15) . . . no
N5 C83 C82 123.8(9) . . . yes
N5A C83A C82A 122.2(17) . . . yes
S2 C84 N6 176.5(2) . . . yes
P3 C44 H44A 108.00 . . . no
P3 C44 H44B 108.00 . . . no
C45 C44 H44A 108.00 . . . no
C45 C44 H44B 108.00 . . . no
H44A C44 H44B 107.00 . . . no
C44 C45 H45A 108.00 . . . no
C44 C45 H45B 108.00 . . . no
C46 C45 H45A 108.00 . . . no
C46 C45 H45B 108.00 . . . no
H45A C45 H45B 107.00 . . . no
C45 C46 H46A 108.00 . . . no
C45 C46 H46B 108.00 . . . no
C47 C46 H46A 108.00 . . . no
C47 C46 H46B 108.00 . . . no
H46A C46 H46B 107.00 . . . no
P4 C47 H47A 108.00 . . . no
P4 C47 H47B 108.00 . . . no
C46 C47 H47A 108.00 . . . no
C46 C47 H47B 108.00 . . . no
H47A C47 H47B 107.00 . . . no
C48 C49 H49 120.00 . . . no
C50 C49 H49 120.00 . . . no
C49 C50 H50 120.00 . . . no
C51 C50 H50 120.00 . . . no
C50 C51 H51 120.00 . . . no
C52 C51 H51 120.00 . . . no
C51 C52 H52 120.00 . . . no
C53 C52 H52 120.00 . . . no
C48 C53 H53 120.00 . . . no
C52 C53 H53 120.00 . . . no
C54 C55 H55 120.00 . . . no
C56 C55 H55 120.00 . . . no
C55 C56 H56 120.00 . . . no
C57 C56 H56 120.00 . . . no
C56 C57 H57 120.00 . . . no
C58 C57 H57 120.00 . . . no
C57 C58 H58 120.00 . . . no
C59 C58 H58 120.00 . . . no
C54 C59 H59 120.00 . . . no
C58 C59 H59 120.00 . . . no
C60 C61 H61 120.00 . . . no
C62 C61 H61 120.00 . . . no
C61 C62 H62 120.00 . . . no
C63 C62 H62 120.00 . . . no
C62 C63 H63 120.00 . . . no
C64 C63 H63 120.00 . . . no
C63 C64 H64 120.00 . . . no
C65 C64 H64 120.00 . . . no
C60 C65 H65 120.00 . . . no
C64 C65 H65 120.00 . . . no
C66 C67 H67 120.00 . . . no
C68 C67 H67 120.00 . . . no
C67 C68 H68 120.00 . . . no
C69 C68 H68 120.00 . . . no
C68 C69 H69 120.00 . . . no
C70 C69 H69 120.00 . . . no
C69 C70 H70 120.00 . . . no
C71 C70 H70 120.00 . . . no
C66 C71 H71 120.00 . . . no
C70 C71 H71 120.00 . . . no
N4 C72 H72 119.00 . . . no
C73 C72 H72 119.00 . . . no
C73A C72A H72A 119.00 . . . no
N4A C72A H72A 119.00 . . . no
C72 C73 H73 120.00 . . . no
C74 C73 H73 120.00 . . . no
C72A C73A H73A 121.00 . . . no
C74A C73A H73A 121.00 . . . no
C75 C74 H74 120.00 . . . no
C73 C74 H74 120.00 . . . no
C73A C74A H74A 120.00 . . . no
C75A C74A H74A 119.00 . . . no
C75 C77 H77 119.00 . . . no
C78 C77 H77 119.00 . . . no
C78A C77A H77A 119.00 . . . no
C75A C77A H77A 119.00 . . . no
C80 C78 H78 120.00 . . . no
C77 C78 H78 120.00 . . . no
C77A C78A H78A 119.00 . . . no
C80A C78A H78A 119.00 . . . no
C80 C81 H81 120.00 . . . no
C82 C81 H81 120.00 . . . no
C82A C81A H81A 119.00 . . . no
C80A C81A H81A 119.00 . . . no
C81 C82 H82 121.00 . . . no
C83 C82 H82 121.00 . . . no
C81A C82A H82A 121.00 . . . no
C83A C82A H82A 121.00 . . . no
C82 C83 H83 118.00 . . . no
N5 C83 H83 118.00 . . . no
N5A C83A H83A 119.00 . . . no
C82A C83A H83A 119.00 . . . no
S3 C85 N7 177.3(2) . . . yes
S4 C86 N8 177.0(5) . . . yes
S4A C86A N8A 171.4(17) . . . yes

loop_
_geom_bond_atom_site_label_1
_geom_bond_atom_site_label_2
_geom_bond_distance
_geom_bond_site_symmetry_1
_geom_bond_site_symmetry_2
_geom_bond_publ_flag
Ru1 P1 2.3762(7) . . yes
Ru1 P2 2.3695(7) . . yes
Ru1 S1A 2.537(9) . . yes
Ru1 S1B 2.665(4) . . yes
Ru1 N1 2.122(2) . . yes
Ru1 N2 2.142(2) . . yes
Ru1 N3 2.020(2) . . yes
Ru1 C1 1.870(12) . . yes
Ru1 N3C 2.020(4) . . yes
Ru1 N3D 2.020(3) . . yes
Ru1 C1A 1.87(2) . . yes
Ru2 N6 2.1126(19) . . yes
Ru2 C43 1.855(3) . . yes
Ru2 N4A 2.144(15) . . yes
Ru2 P3 2.3385(7) . . yes
Ru2 P4 2.3460(7) . . yes
Ru2 N4 2.131(9) . . yes
Ru2 N5 2.142(14) . . yes
Ru2 N5A 2.23(3) . . yes
S1 C42 1.628(3) . . yes
S1A C42A 1.627(5) . . yes
S1B C42B 1.628(5) . . yes
S1C C42C 1.628(6) . . yes
S1D C42D 1.627(4) . . yes
P1 C6 1.834(3) . . yes
P1 C2 1.832(3) . . yes
P1 C12 1.831(3) . . yes
P2 C5 1.819(2) . . yes
P2 C18 1.836(3) . . yes
P2 C24 1.837(3) . . yes
S2 C84 1.628(2) . . yes
P3 C48 1.817(2) . . yes
P3 C54 1.829(3) . . yes
P3 C44 1.842(3) . . yes
P4 C47 1.834(3) . . yes
P4 C66 1.829(3) . . yes
P4 C60 1.825(3) . . yes
S3 C85 1.638(3) . . yes
S4 C86 1.635(4) . . yes
O1 C1 1.144(15) . . yes
O1A C1A 1.15(3) . . yes
S4A C86A 1.639(15) . . yes
N1 C34 1.363(4) . . yes
N1 C30 1.336(4) . . yes
N2 C37 1.369(3) . . yes
N2 C41 1.331(3) . . yes
N3 C42 1.156(3) . . yes
N3A C42A 1.156(5) . . yes
N3B C42B 1.156(6) . . yes
N3C C42C 1.156(5) . . yes
N3D C42D 1.156(4) . . yes
C2 C3 1.529(4) . . no
O2 C43 1.144(3) . . yes
C3 C4 1.524(4) . . no
C4 C5 1.544(4) . . no
C6 C7 1.399(4) . . no
C6 C11 1.394(4) . . no
C7 C8 1.391(4) . . no
C8 C9 1.376(5) . . no
C9 C10 1.381(5) . . no
C10 C11 1.395(4) . . no
C12 C13 1.377(4) . . no
C12 C17 1.389(4) . . no
C13 C14 1.396(4) . . no
C14 C15 1.356(4) . . no
C15 C16 1.379(4) . . no
C16 C17 1.384(5) . . no
C18 C19 1.399(4) . . no
C18 C23 1.389(4) . . no
C19 C20 1.385(4) . . no
C20 C21 1.381(4) . . no
C21 C22 1.379(4) . . no
C22 C23 1.393(4) . . no
C24 C25 1.395(3) . . no
C24 C29 1.394(4) . . no
C25 C26 1.384(4) . . no
C26 C27 1.394(4) . . no
C27 C28 1.377(4) . . no
C28 C29 1.396(4) . . no
C30 C31 1.389(5) . . no
C31 C32 1.369(5) . . no
C32 C33 1.418(6) . . no
C33 C35 1.432(4) . . no
C33 C34 1.400(4) . . no
C34 C37 1.433(4) . . no
C35 C36 1.353(5) . . no
C36 C38 1.439(4) . . no
C37 C38 1.402(4) . . no
C38 C39 1.412(4) . . no
C39 C40 1.369(4) . . no
C40 C41 1.399(4) . . no
C2 H2A 0.9900 . . no
C2 H2B 0.9900 . . no
C3 H3B 0.9900 . . no
C3 H3A 0.9900 . . no
C4 H4A 0.9900 . . no
N4 C72 1.330(15) . . yes
N4 C76 1.366(14) . . yes
C4 H4B 0.9900 . . no
N4A C72A 1.33(3) . . yes
N4A C76A 1.37(3) . . yes
N5 C83 1.329(17) . . yes
N5 C79 1.382(13) . . yes
C5 H5B 0.9900 . . no
C5 H5A 0.9900 . . no
N5A C83A 1.33(3) . . yes
N5A C79A 1.38(2) . . yes
N6 C84 1.156(3) . . yes
C7 H7 0.9500 . . no
C8 H8 0.9500 . . no
C9 H9 0.9500 . . no
C10 H10 0.9500 . . no
C11 H11 0.9500 . . no
C13 H13 0.9500 . . no
C14 H14 0.9500 . . no
C15 H15 0.9500 . . no
C16 H16 0.9500 . . no
C17 H17 0.9500 . . no
C19 H19 0.9500 . . no
C20 H20 0.9500 . . no
C21 H21 0.9500 . . no
C22 H22 0.9500 . . no
C23 H23 0.9500 . . no
C25 H25 0.9500 . . no
C26 H26 0.9500 . . no
C27 H27 0.9500 . . no
C28 H28 0.9500 . . no
C29 H29 0.9500 . . no
C30 H30 0.9500 . . no
C31 H31 0.9500 . . no
C32 H32 0.9500 . . no
C35 H35 0.9500 . . no
C36 H36 0.9500 . . no
C39 H39 0.9500 . . no
C40 H40 0.9500 . . no
C41 H41 0.9500 . . no
C44 C45 1.533(3) . . no
C45 C46 1.529(4) . . no
C46 C47 1.549(4) . . no
C48 C49 1.399(4) . . no
C48 C53 1.394(4) . . no
C49 C50 1.387(4) . . no
C50 C51 1.383(4) . . no
C51 C52 1.382(4) . . no
C52 C53 1.392(4) . . no
C54 C55 1.403(4) . . no
C54 C59 1.395(3) . . no
C55 C56 1.386(4) . . no
C56 C57 1.386(4) . . no
C57 C58 1.380(4) . . no
C58 C59 1.392(4) . . no
C60 C61 1.396(4) . . no
C60 C65 1.399(4) . . no
C61 C62 1.391(4) . . no
C62 C63 1.382(4) . . no
C63 C64 1.385(4) . . no
C64 C65 1.387(4) . . no
C66 C71 1.404(4) . . no
C66 C67 1.388(4) . . no
C67 C68 1.392(5) . . no
C68 C69 1.378(5) . . no
C69 C70 1.380(5) . . no
C70 C71 1.387(5) . . no
C72 C73 1.403(11) . . no
C72A C73A 1.41(2) . . no
C73 C74 1.371(12) . . no
C73A C74A 1.37(2) . . no
C74 C75 1.399(12) . . no
C74A C75A 1.40(2) . . no
C75 C76 1.413(10) . . no
C75 C77 1.435(12) . . no
C75A C77A 1.43(2) . . no
C75A C76A 1.416(18) . . no
C76 C79 1.415(13) . . no
C76A C79A 1.41(2) . . no
C77 C78 1.345(11) . . no
C77A C78A 1.34(2) . . no
C78 C80 1.435(10) . . no
C78A C80A 1.436(18) . . no
C79 C80 1.412(13) . . no
C79A C80A 1.42(3) . . no
C80 C81 1.391(12) . . no
C80A C81A 1.39(2) . . no
C81 C82 1.374(12) . . no
C81A C82A 1.37(2) . . no
C82 C83 1.408(15) . . no
C82A C83A 1.41(3) . . no
N7 C85 1.173(4) . . yes
C44 H44B 0.9900 . . no
C44 H44A 0.9900 . . no
C45 H45B 0.9900 . . no
C45 H45A 0.9900 . . no
C46 H46B 0.9900 . . no
C46 H46A 0.9900 . . no
C47 H47B 0.9900 . . no
C47 H47A 0.9900 . . no
C49 H49 0.9500 . . no
C50 H50 0.9500 . . no
C51 H51 0.9500 . . no
C52 H52 0.9500 . . no
C53 H53 0.9500 . . no
C55 H55 0.9500 . . no
C56 H56 0.9500 . . no
C57 H57 0.9500 . . no
C58 H58 0.9500 . . no
C59 H59 0.9500 . . no
C61 H61 0.9500 . . no
C62 H62 0.9500 . . no
C63 H63 0.9500 . . no
C64 H64 0.9500 . . no
C65 H65 0.9500 . . no
C67 H67 0.9500 . . no
C68 H68 0.9500 . . no
C69 H69 0.9500 . . no
C70 H70 0.9500 . . no
C71 H71 0.9500 . . no
C72 H72 0.9500 . . no
C72A H72A 0.9500 . . no
C73 H73 0.9500 . . no
C73A H73A 0.9500 . . no
C74 H74 0.9500 . . no
C74A H74A 0.9500 . . no
C77 H77 0.9500 . . no
C77A H77A 0.9500 . . no
C78 H78 0.9500 . . no
C78A H78A 0.9500 . . no
C81 H81 0.9500 . . no
C81A H81A 0.9500 . . no
C82 H82 0.9500 . . no
C82A H82A 0.9500 . . no
C83 H83 0.9500 . . no
C83A H83A 0.9500 . . no
N8 C86 1.173(8) . . yes
N8A C86A 1.174(18) . . yes

loop_
_geom_hbond_atom_site_label_D
_geom_hbond_atom_site_label_H
_geom_hbond_atom_site_label_A
_geom_hbond_distance_DH
_geom_hbond_distance_HA
_geom_hbond_distance_DA
_geom_hbond_angle_DHA
_geom_hbond_site_symmetry_A
_geom_hbond_publ_flag
C2 H2A N7 0.9900 2.5100 3.458(4) 161.00 . yes
C13 H13 O1 0.9500 2.4000 3.178(9) 139.00 . yes
C19 H19 S1A 0.9500 2.7200 3.585(6) 151.00 . yes
C19 H19 N3 0.9500 2.5200 3.338(4) 144.00 . yes
C19 H19 N3C 0.9500 2.4600 3.287(5) 145.00 . yes
C25 H25 S1A 0.9500 2.4100 3.098(5) 129.00 . yes
C25 H25 S1B 0.9500 2.4200 3.048(6) 124.00 . yes
C25 H25 N3 0.9500 2.5500 3.198(4) 126.00 . yes
C25 H25 N3C 0.9500 2.5800 3.249(8) 127.00 . yes
C31 H31 S4A 0.9500 2.4300 3.173(11) 135.00 . yes
C31 H31 N8 0.9500 2.5100 3.345(9) 147.00 . yes
C41 H41 N7 0.9500 2.5900 3.218(3) 124.00 . yes
C58 H58 N7 0.9500 2.4500 3.294(4) 147.00 2_566 yes
C67 H67 N6 0.9500 2.4700 3.292(4) 145.00 . yes
C70 H70 S3 0.9500 2.7000 3.422(3) 133.00 1_556 yes

loop_
_geom_torsion_atom_site_label_1
_geom_torsion_atom_site_label_2
_geom_torsion_atom_site_label_3
_geom_torsion_atom_site_label_4
_geom_torsion
_geom_torsion_site_symmetry_1
_geom_torsion_site_symmetry_2
_geom_torsion_site_symmetry_3
_geom_torsion_site_symmetry_4
_geom_torsion_publ_flag
P2 Ru1 P1 C2 21.98(10) . . . . no
P2 Ru1 P1 C6 136.67(10) . . . . no
P2 Ru1 P1 C12 -108.21(10) . . . . no
N1 Ru1 P1 C2 -152.83(12) . . . . no
N1 Ru1 P1 C6 -38.14(12) . . . . no
N1 Ru1 P1 C12 76.99(12) . . . . no
N2 Ru1 P1 C2 -74.69(11) . . . . no
N2 Ru1 P1 C6 40.00(11) . . . . no
N2 Ru1 P1 C12 155.12(12) . . . . no
C1 Ru1 P1 C2 107.3(4) . . . . no
C1 Ru1 P1 C6 -138.0(4) . . . . no
C1 Ru1 P1 C12 -22.9(4) . . . . no
P1 Ru1 P2 C5 -3.58(10) . . . . no
P1 Ru1 P2 C18 117.72(9) . . . . no
P1 Ru1 P2 C24 -126.04(9) . . . . no
N2 Ru1 P2 C5 84.49(11) . . . . no
N2 Ru1 P2 C18 -154.20(11) . . . . no
N2 Ru1 P2 C24 -37.96(10) . . . . no
N3 Ru1 P2 C5 172.24(12) . . . . no
N3 Ru1 P2 C18 -66.46(12) . . . . no
N3 Ru1 P2 C24 49.78(11) . . . . no
C1 Ru1 P2 C5 -95.2(4) . . . . no
C1 Ru1 P2 C18 26.1(4) . . . . no
C1 Ru1 P2 C24 142.4(4) . . . . no
P1 Ru1 N1 C30 -90.3(2) . . . . no
P1 Ru1 N1 C34 94.96(18) . . . . no
N2 Ru1 N1 C30 -177.5(3) . . . . no
N2 Ru1 N1 C34 7.81(18) . . . . no
N3 Ru1 N1 C30 93.1(2) . . . . no
N3 Ru1 N1 C34 -81.66(19) . . . . no
C1 Ru1 N1 C30 1.9(4) . . . . no
C1 Ru1 N1 C34 -172.8(4) . . . . no
P1 Ru1 N2 C37 -95.93(16) . . . . no
P1 Ru1 N2 C41 81.6(2) . . . . no
P2 Ru1 N2 C37 164.13(16) . . . . no
P2 Ru1 N2 C41 -18.3(2) . . . . no
N1 Ru1 N2 C37 -7.04(17) . . . . no
N1 Ru1 N2 C41 170.5(2) . . . . no
N3 Ru1 N2 C37 75.64(18) . . . . no
N3 Ru1 N2 C41 -106.8(2) . . . . no
P3 Ru2 N4 C76 -91.4(8) . . . . no
N5 Ru2 N4 C72 179.2(11) . . . . no
N5 Ru2 N4 C76 -2.7(8) . . . . no
N6 Ru2 N4 C72 -91.3(10) . . . . no
N6 Ru2 N4 C76 86.8(8) . . . . no
C43 Ru2 N4 C72 -3.8(10) . . . . no
C43 Ru2 N4 C76 174.3(8) . . . . no
P3 Ru2 N5 C79 96.8(9) . . . . no
P3 Ru2 N5 C83 -85.0(13) . . . . no
P4 Ru2 N5 C79 -168.5(9) . . . . no
P4 Ru2 N5 C83 9.7(14) . . . . no
N4 Ru2 N5 C79 3.6(9) . . . . no
N4 Ru2 N5 C83 -178.2(14) . . . . no
N6 Ru2 N5 C79 -79.0(9) . . . . no
N6 Ru2 N5 C83 99.2(13) . . . . no
N5 Ru2 P3 C48 -68.7(3) . . . . no
N5 Ru2 P3 C54 174.5(3) . . . . no
C43 Ru2 P3 C44 -144.44(12) . . . . no
C43 Ru2 P3 C48 99.80(12) . . . . no
C43 Ru2 P3 C54 -17.00(12) . . . . no
P3 Ru2 P4 C47 -5.73(10) . . . . no
P3 Ru2 P4 C60 -125.14(10) . . . . no
P3 Ru2 P4 C66 119.40(9) . . . . no
N5 Ru2 P4 C47 -96.1(4) . . . . no
N5 Ru2 P4 C60 144.5(4) . . . . no
N5 Ru2 P4 C66 29.1(4) . . . . no
N6 Ru2 P4 C47 176.02(11) . . . . no
N6 Ru2 P4 C60 56.60(11) . . . . no
N6 Ru2 P4 C66 -58.85(11) . . . . no
C43 Ru2 P4 C47 88.49(13) . . . . no
C43 Ru2 P4 C60 -30.92(13) . . . . no
C43 Ru2 P4 C66 -146.37(12) . . . . no
P3 Ru2 N4 C72 90.4(10) . . . . no
P4 Ru2 P3 C48 -170.38(9) . . . . no
P4 Ru2 P3 C54 72.82(10) . . . . no
N4 Ru2 P3 C44 125.3(3) . . . . no
N4 Ru2 P3 C48 9.6(3) . . . . no
N4 Ru2 P3 C54 -107.2(3) . . . . no
N5 Ru2 P3 C44 47.1(3) . . . . no
P4 Ru2 P3 C44 -54.61(9) . . . . no
C6 P1 C2 C3 161.5(2) . . . . no
Ru1 P1 C6 C11 85.2(2) . . . . no
Ru1 P1 C12 C13 -7.7(3) . . . . no
C2 P1 C12 C13 -144.5(2) . . . . no
C6 P1 C12 C13 111.4(3) . . . . no
Ru1 P1 C12 C17 176.8(2) . . . . no
C12 P1 C2 C3 57.1(2) . . . . no
C12 P1 C6 C7 143.6(2) . . . . no
C6 P1 C12 C17 -64.2(3) . . . . no
C2 P1 C6 C11 -148.3(2) . . . . no
C12 P1 C6 C11 -41.6(2) . . . . no
Ru1 P1 C2 C3 -79.7(2) . . . . no
Ru1 P1 C6 C7 -89.7(2) . . . . no
C2 P1 C6 C7 36.8(2) . . . . no
C2 P1 C12 C17 40.0(3) . . . . no
Ru1 P2 C18 C23 -138.4(2) . . . . no
Ru1 P2 C5 C4 53.55(18) . . . . no
C18 P2 C24 C25 61.8(2) . . . . no
C24 P2 C5 C4 -177.89(16) . . . . no
Ru1 P2 C24 C29 120.02(18) . . . . no
C5 P2 C24 C29 -8.9(2) . . . . no
C5 P2 C24 C25 168.94(19) . . . . no
C24 P2 C18 C19 -80.1(2) . . . . no
C5 P2 C18 C23 -10.4(3) . . . . no
C18 P2 C5 C4 -73.30(19) . . . . no
C24 P2 C18 C23 96.7(2) . . . . no
C5 P2 C18 C19 172.8(2) . . . . no
Ru1 P2 C18 C19 44.7(3) . . . . no
C18 P2 C24 C29 -116.0(2) . . . . no
Ru1 P2 C24 C25 -62.1(2) . . . . no
C48 P3 C44 C45 -153.8(2) . . . . no
Ru2 P3 C48 C49 -86.4(2) . . . . no
Ru2 P3 C54 C59 -13.5(2) . . . . no
C54 P3 C48 C53 -140.8(2) . . . . no
C54 P3 C44 C45 -49.5(2) . . . . no
Ru2 P3 C44 C45 87.7(2) . . . . no
Ru2 P3 C54 C55 168.21(16) . . . . no
C48 P3 C54 C59 -133.7(2) . . . . no
C44 P3 C48 C49 149.0(2) . . . . no
Ru2 P3 C48 C53 88.8(2) . . . . no
C54 P3 C48 C49 44.1(2) . . . . no
C44 P3 C48 C53 -35.8(2) . . . . no
C44 P3 C54 C59 120.3(2) . . . . no
C48 P3 C54 C55 48.0(2) . . . . no
C44 P3 C54 C55 -58.0(2) . . . . no
C60 P4 C66 C67 -89.8(2) . . . . no
Ru2 P4 C66 C67 30.3(2) . . . . no
C47 P4 C60 C61 -34.4(2) . . . . no
C66 P4 C47 C46 -58.2(2) . . . . no
C47 P4 C66 C67 162.4(2) . . . . no
Ru2 P4 C60 C61 93.3(2) . . . . no
Ru2 P4 C66 C71 -152.97(19) . . . . no
C60 P4 C47 C46 -164.2(2) . . . . no
C60 P4 C66 C71 87.0(2) . . . . no
Ru2 P4 C47 C46 73.2(2) . . . . no
C47 P4 C66 C71 -20.8(2) . . . . no
Ru2 P4 C60 C65 -82.5(2) . . . . no
C66 P4 C60 C61 -141.9(2) . . . . no
C66 P4 C60 C65 42.3(2) . . . . no
C47 P4 C60 C65 149.8(2) . . . . no
C30 N1 C34 C33 1.1(4) . . . . no
Ru1 N1 C34 C37 -7.6(3) . . . . no
C34 N1 C30 C31 -3.0(4) . . . . no
Ru1 N1 C30 C31 -177.5(2) . . . . no
Ru1 N1 C34 C33 176.3(2) . . . . no
C30 N1 C34 C37 177.2(2) . . . . no
Ru1 N2 C37 C34 5.4(3) . . . . no
Ru1 N2 C37 C38 -178.6(2) . . . . no
C41 N2 C37 C38 3.6(4) . . . . no
C41 N2 C37 C34 -172.5(2) . . . . no
Ru1 N2 C41 C40 -177.88(18) . . . . no
C37 N2 C41 C40 -0.4(4) . . . . no
P1 C2 C3 C4 52.6(3) . . . . no
C2 C3 C4 C5 53.0(3) . . . . no
C3 C4 C5 P2 -117.3(2) . . . . no
P1 C6 C11 C10 -171.8(2) . . . . no
C7 C6 C11 C10 3.1(4) . . . . no
P1 C6 C7 C8 172.0(2) . . . . no
C11 C6 C7 C8 -2.9(4) . . . . no
C6 C7 C8 C9 0.1(4) . . . . no
C7 C8 C9 C10 2.5(5) . . . . no
C8 C9 C10 C11 -2.3(5) . . . . no
C9 C10 C11 C6 -0.6(4) . . . . no
P1 C12 C13 C14 -176.6(2) . . . . no
P1 C12 C17 C16 175.4(3) . . . . no
C13 C12 C17 C16 -0.5(5) . . . . no
C17 C12 C13 C14 -1.0(4) . . . . no
C12 C13 C14 C15 1.2(5) . . . . no
C13 C14 C15 C16 0.2(5) . . . . no
C14 C15 C16 C17 -1.7(5) . . . . no
C15 C16 C17 C12 1.9(5) . . . . no
C19 C18 C23 C22 1.0(4) . . . . no
P2 C18 C19 C20 176.0(2) . . . . no
C23 C18 C19 C20 -1.0(4) . . . . no
P2 C18 C23 C22 -175.9(2) . . . . no
C18 C19 C20 C21 0.2(5) . . . . no
C19 C20 C21 C22 0.6(5) . . . . no
C20 C21 C22 C23 -0.6(5) . . . . no
C21 C22 C23 C18 -0.2(5) . . . . no
C25 C24 C29 C28 -0.1(4) . . . . no
C29 C24 C25 C26 -0.7(4) . . . . no
P2 C24 C25 C26 -178.57(19) . . . . no
P2 C24 C29 C28 177.79(19) . . . . no
C24 C25 C26 C27 0.8(4) . . . . no
C25 C26 C27 C28 -0.3(4) . . . . no
C26 C27 C28 C29 -0.5(4) . . . . no
C27 C28 C29 C24 0.7(4) . . . . no
N1 C30 C31 C32 2.0(5) . . . . no
C30 C31 C32 C33 1.0(5) . . . . no
C31 C32 C33 C35 179.9(3) . . . . no
C31 C32 C33 C34 -2.7(5) . . . . no
C32 C33 C35 C36 173.1(3) . . . . no
C34 C33 C35 C36 -4.3(5) . . . . no
C35 C33 C34 C37 3.3(4) . . . . no
C35 C33 C34 N1 179.3(3) . . . . no
C32 C33 C34 C37 -174.3(3) . . . . no
C32 C33 C34 N1 1.7(4) . . . . no
N1 C34 C37 C38 -174.7(2) . . . . no
N1 C34 C37 N2 1.5(4) . . . . no
C33 C34 C37 C38 1.5(4) . . . . no
C33 C34 C37 N2 177.6(2) . . . . no
C33 C35 C36 C38 0.5(5) . . . . no
C35 C36 C38 C37 4.4(4) . . . . no
C35 C36 C38 C39 -172.7(3) . . . . no
N2 C37 C38 C39 -4.0(4) . . . . no
C34 C37 C38 C36 -5.3(4) . . . . no
C34 C37 C38 C39 171.9(2) . . . . no
N2 C37 C38 C36 178.8(2) . . . . no
C37 C38 C39 C40 1.3(4) . . . . no
C36 C38 C39 C40 178.4(3) . . . . no
C38 C39 C40 C41 1.6(4) . . . . no
C39 C40 C41 N2 -2.2(4) . . . . no
C76 N4 C72 C73 1.7(16) . . . . no
Ru2 N4 C72 C73 179.8(8) . . . . no
C72 N4 C76 C75 -1.5(15) . . . . no
Ru2 N4 C76 C79 1.4(12) . . . . no
Ru2 N4 C76 C75 -179.9(7) . . . . no
C72 N4 C76 C79 179.8(10) . . . . no
C83 N5 C79 C80 -2.3(18) . . . . no
C79 N5 C83 C82 4(2) . . . . no
Ru2 N5 C79 C80 176.1(7) . . . . no
Ru2 N5 C83 C82 -174.3(9) . . . . no
C83 N5 C79 C76 177.5(11) . . . . no
Ru2 N5 C79 C76 -4.1(14) . . . . no
P3 C44 C45 C46 -71.5(3) . . . . no
C44 C45 C46 C47 75.2(3) . . . . no
C45 C46 C47 P4 -98.9(3) . . . . no
P3 C48 C49 C50 175.4(2) . . . . no
P3 C48 C53 C52 -176.2(2) . . . . no
C49 C48 C53 C52 -1.1(4) . . . . no
C53 C48 C49 C50 0.2(4) . . . . no
C48 C49 C50 C51 0.5(4) . . . . no
C49 C50 C51 C52 -0.2(4) . . . . no
C50 C51 C52 C53 -0.7(4) . . . . no
C51 C52 C53 C48 1.3(4) . . . . no
C59 C54 C55 C56 0.1(4) . . . . no
P3 C54 C55 C56 178.6(2) . . . . no
C55 C54 C59 C58 -0.2(4) . . . . no
P3 C54 C59 C58 -178.55(19) . . . . no
C54 C55 C56 C57 0.1(4) . . . . no
C55 C56 C57 C58 -0.2(4) . . . . no
C56 C57 C58 C59 0.1(4) . . . . no
C57 C58 C59 C54 0.1(4) . . . . no
P4 C60 C61 C62 -175.6(2) . . . . no
C61 C60 C65 C64 -0.4(4) . . . . no
C65 C60 C61 C62 0.3(4) . . . . no
P4 C60 C65 C64 175.5(2) . . . . no
C60 C61 C62 C63 0.0(4) . . . . no
C61 C62 C63 C64 -0.2(4) . . . . no
C62 C63 C64 C65 0.1(4) . . . . no
C63 C64 C65 C60 0.2(4) . . . . no
P4 C66 C67 C68 175.7(2) . . . . no
C71 C66 C67 C68 -1.1(4) . . . . no
P4 C66 C71 C70 -176.5(2) . . . . no
C67 C66 C71 C70 0.4(4) . . . . no
C66 C67 C68 C69 0.2(4) . . . . no
C67 C68 C69 C70 1.6(5) . . . . no
C68 C69 C70 C71 -2.3(5) . . . . no
C69 C70 C71 C66 1.3(5) . . . . no
N4 C72 C73 C74 -0.3(15) . . . . no
C72 C73 C74 C75 -1.4(13) . . . . no
C73 C74 C75 C76 1.5(12) . . . . no
C73 C74 C75 C77 -176.5(8) . . . . no
C74 C75 C76 N4 -0.1(13) . . . . no
C74 C75 C76 C79 178.6(8) . . . . no
C77 C75 C76 N4 178.1(9) . . . . no
C77 C75 C76 C79 -3.3(13) . . . . no
C74 C75 C77 C78 179.0(8) . . . . no
C76 C75 C77 C78 1.0(13) . . . . no
N4 C76 C79 N5 1.9(15) . . . . no
N4 C76 C79 C80 -178.3(9) . . . . no
C75 C76 C79 N5 -176.9(10) . . . . no
C75 C76 C79 C80 2.9(14) . . . . no
C75 C77 C78 C80 1.7(12) . . . . no
C77 C78 C80 C79 -2.0(12) . . . . no
C77 C78 C80 C81 178.4(8) . . . . no
N5 C79 C80 C78 179.5(10) . . . . no
N5 C79 C80 C81 -0.9(15) . . . . no
C76 C79 C80 C78 -0.3(13) . . . . no
C76 C79 C80 C81 179.4(9) . . . . no
C78 C80 C81 C82 -177.6(8) . . . . no
C79 C80 C81 C82 2.7(13) . . . . no
C80 C81 C82 C83 -1.4(14) . . . . no
C81 C82 C83 N5 -2.0(17) . . . . no

loop_
_platon_squeeze_void_nr
_platon_squeeze_void_average_x
_platon_squeeze_void_average_y
_platon_squeeze_void_average_z
_platon_squeeze_void_volume
_platon_squeeze_void_count_electrons
_platon_squeeze_void_content
1 0.000 0.000 0.000 157 84 ' '
2 0.450 0.770 0.317 52 10 ' '
3 0.550 0.230 0.683 53 10 ' '
